data_7208245
loop_
_publ_author_name
'Wan, Wang'
'Zhu, Zhi-Biao'
'Huo, Li-Hua'
'Deng, Zhao-Peng'
'Zhao, Hui'
'Gao, Shan'

_publ_section_title
;
 Syntheses, structures and luminescent properties of lithium(i)-sulfonate
 complexes constructed from ortho-hydroxyl arenedisulfonic acids:
 structural evolution tuned by the pH, coordination geometry and modes
;
_journal_issue 16
_journal_name_full CrystEngComm
_journal_page_first 5274
_journal_paper_doi 10.1039/c2ce25292a
_journal_volume 14
_journal_year 2012
_chemical_formula_moiety 'C6 H6 Li2 O9 S2, H2 O'
_chemical_formula_sum 'C6 H8 Li2 O10 S2'
_chemical_formula_weight 318.12
_chemical_name_systematic
;
?
;
_space_group_IT_number 2
_symmetry_cell_setting triclinic
_symmetry_space_group_name_Hall '-P 1'
_symmetry_space_group_name_H-M 'P -1'
_atom_sites_solution_hydrogens geom
_atom_sites_solution_primary direct
_atom_sites_solution_secondary difmap
_audit_creation_method SHELXL-97
_cell_angle_alpha 83.00(3)
_cell_angle_beta 66.68(3)
_cell_angle_gamma 75.45(3)
_cell_formula_units_Z 2
_cell_length_a 7.7858(16)
_cell_length_b 8.8783(18)
_cell_length_c 9.1955(18)
_cell_measurement_reflns_used 4823
_cell_measurement_temperature 295(2)
_cell_measurement_theta_max 27.44
_cell_measurement_theta_min 3.00
_cell_volume 564.8(2)
_computing_cell_refinement RAPID-AUTO
_computing_data_reduction 'CrystalStructure (Rigaku/MSC and Rigaku Corporation, 2002)'
_computing_molecular_graphics SHELXL-97
_computing_publication_material SHELXL-97
_computing_structure_refinement 'SHELXL-97 (Sheldrick, 1997)'
_computing_structure_solution 'SHELXS-97 (Sheldrick, 1990)'
_diffrn_ambient_temperature 295(2)
_diffrn_detector_area_resol_mean 10.000
_diffrn_measured_fraction_theta_full 0.991
_diffrn_measured_fraction_theta_max 0.991
_diffrn_measurement_device_type 'Rigaku RAXIS-RAPID'
_diffrn_measurement_method \w
_diffrn_radiation_monochromator graphite
_diffrn_radiation_source 'fine-focus sealed tube'
_diffrn_radiation_type MoK\a
_diffrn_radiation_wavelength 0.71073
_diffrn_reflns_av_R_equivalents 0.0169
_diffrn_reflns_av_sigmaI/netI 0.0215
_diffrn_reflns_limit_h_max 10
_diffrn_reflns_limit_h_min -9
_diffrn_reflns_limit_k_max 11
_diffrn_reflns_limit_k_min -11
_diffrn_reflns_limit_l_max 11
_diffrn_reflns_limit_l_min -11
_diffrn_reflns_number 5578
_diffrn_reflns_theta_full 27.47
_diffrn_reflns_theta_max 27.47
_diffrn_reflns_theta_min 3.00
_diffrn_standards_decay_% 0
_diffrn_standards_interval_count 0
_diffrn_standards_interval_time 0
_diffrn_standards_number 0
_exptl_absorpt_coefficient_mu 0.520
_exptl_absorpt_correction_T_max 0.9403
_exptl_absorpt_correction_T_min 0.8987
_exptl_absorpt_correction_type multi-scan
_exptl_absorpt_process_details 'ABSCOR (Higashi, 1995)'
_exptl_crystal_colour colorless
_exptl_crystal_density_diffrn 1.871
_exptl_crystal_density_method 'not measured'
_exptl_crystal_description prism
_exptl_crystal_F_000 324
_exptl_crystal_size_max 0.21
_exptl_crystal_size_mid 0.17
_exptl_crystal_size_min 0.12
_refine_diff_density_max 0.543
_refine_diff_density_min -0.356
_refine_diff_density_rms 0.095
_refine_ls_extinction_method none
_refine_ls_goodness_of_fit_ref 1.063
_refine_ls_hydrogen_treatment mixed
_refine_ls_matrix_type full
_refine_ls_number_parameters 199
_refine_ls_number_reflns 2557
_refine_ls_number_restraints 8
_refine_ls_restrained_S_all 1.061
_refine_ls_R_factor_all 0.0373
_refine_ls_R_factor_gt 0.0295
_refine_ls_shift/su_max 0.000
_refine_ls_shift/su_mean 0.000
_refine_ls_structure_factor_coef Fsqd
_refine_ls_weighting_details 'calc w=1/[\s^2^(Fo^2^)+(0.0559P)^2^+0.5686P] where P=(Fo^2^+2Fc^2^)/3'
_refine_ls_weighting_scheme calc
_refine_ls_wR_factor_gt 0.0780
_refine_ls_wR_factor_ref 0.1018
_reflns_number_gt 2222
_reflns_number_total 2557
_reflns_threshold_expression >2sigma(I)
_cod_data_source_file c2ce25292a.txt
_cod_data_source_block 5
_cod_original_sg_symbol_Hall '-P 1 '
_cod_original_sg_symbol_H-M 'P -1 '
_cod_database_code 7208245

loop_
_symmetry_equiv_pos_as_xyz
'x, y, z'
'-x, -y, -z'

loop_
_atom_site_label
_atom_site_type_symbol
_atom_site_fract_x
_atom_site_fract_y
_atom_site_fract_z
_atom_site_U_iso_or_equiv
_atom_site_adp_type
_atom_site_occupancy
_atom_site_symmetry_multiplicity
_atom_site_calc_flag
_atom_site_refinement_flags
Li1 Li 0.2809(6) -0.1334(5) 0.9439(5) 0.0296(8) Uani 1 1 d .
Li2 Li 0.2229(6) 0.5351(4) 0.9911(4) 0.0230(7) Uani 1 1 d .
S1 S 0.14097(7) 0.22874(5) 0.88711(5) 0.01515(14) Uani 1 1 d .
S2 S 0.36810(7) 0.42698(5) 0.26867(5) 0.01683(14) Uani 1 1 d .
O1 O 0.2348(2) 0.09903(18) 0.96069(18) 0.0246(3) Uani 1 1 d .
O1W O 0.3856(2) -0.17662(17) 1.12430(19) 0.0242(3) Uani 1 1 d D
H1W2 H 0.353(3) -0.248(3) 1.192(3) 0.036 Uiso 1 1 d D
H1W1 H 0.5075(15) -0.194(3) 1.081(3) 0.036 Uiso 1 1 d D
O2 O 0.1951(3) 0.37323(19) 0.89004(19) 0.0307(4) Uani 1 1 d .
O2W O 0.0980(3) -0.2952(2) 0.6516(2) 0.0415(5) Uani 1 1 d D
H2W2 H 0.162(4) -0.338(4) 0.563(2) 0.062 Uiso 1 1 d D
H2W1 H 0.005(4) -0.338(4) 0.704(3) 0.062 Uiso 1 1 d D
O3 O -0.0672(2) 0.24952(18) 0.95322(18) 0.0235(3) Uani 1 1 d .
O4 O 0.1790(3) -0.07032(18) 0.75355(18) 0.0265(4) Uani 1 1 d D
H4O H 0.149(4) -0.141(3) 0.720(4) 0.040 Uiso 1 1 d D
O5 O 0.3446(3) 0.56601(17) 0.34987(19) 0.0297(4) Uani 1 1 d .
O6 O 0.2279(2) 0.44502(19) 0.19534(19) 0.0285(4) Uani 1 1 d .
O7 O 0.5632(2) 0.37470(18) 0.15529(18) 0.0252(3) Uani 1 1 d .
O8 O 0.3869(3) 0.10635(18) 0.21132(18) 0.0284(4) Uani 1 1 d D
H8O H 0.373(5) 0.019(2) 0.196(4) 0.043 Uiso 1 1 d D
C1 C 0.2204(3) 0.1881(2) 0.6853(2) 0.0154(4) Uani 1 1 d .
C2 C 0.2233(3) 0.0417(2) 0.6403(2) 0.0178(4) Uani 1 1 d .
C3 C 0.2779(3) 0.0131(2) 0.4809(2) 0.0199(4) Uani 1 1 d .
H3 H 0.2813 -0.0840 0.4504 0.024 Uiso 1 1 calc R
C4 C 0.3273(3) 0.1298(2) 0.3673(2) 0.0178(4) Uani 1 1 d .
C5 C 0.3213(3) 0.2770(2) 0.4131(2) 0.0169(4) Uani 1 1 d .
C6 C 0.2711(3) 0.3037(2) 0.5716(2) 0.0166(4) Uani 1 1 d .
H6 H 0.2714 0.3999 0.6018 0.020 Uiso 1 1 calc R

loop_
_atom_site_aniso_label
_atom_site_aniso_U_11
_atom_site_aniso_U_22
_atom_site_aniso_U_33
_atom_site_aniso_U_23
_atom_site_aniso_U_13
_atom_site_aniso_U_12
Li1 0.036(2) 0.029(2) 0.026(2) 0.0042(16) -0.0115(17) -0.0160(17)
Li2 0.0264(18) 0.0210(17) 0.0224(18) -0.0027(14) -0.0081(15) -0.0078(15)
S1 0.0193(3) 0.0146(2) 0.0109(2) -0.00032(16) -0.00427(18) -0.00509(18)
S2 0.0223(3) 0.0144(2) 0.0120(2) 0.00191(17) -0.00401(19) -0.00630(19)
O1 0.0289(8) 0.0260(8) 0.0198(7) 0.0001(6) -0.0136(7) -0.0007(7)
O1W 0.0305(8) 0.0193(7) 0.0248(8) 0.0026(6) -0.0121(7) -0.0078(7)
O2 0.0506(11) 0.0271(8) 0.0182(8) -0.0029(6) -0.0081(7) -0.0225(8)
O2W 0.0439(11) 0.0374(10) 0.0413(11) -0.0128(8) -0.0032(9) -0.0218(9)
O3 0.0189(7) 0.0248(8) 0.0202(7) 0.0011(6) -0.0029(6) -0.0019(6)
O4 0.0480(10) 0.0196(7) 0.0173(7) 0.0053(6) -0.0124(7) -0.0197(7)
O5 0.0489(10) 0.0168(7) 0.0204(8) -0.0006(6) -0.0065(7) -0.0133(7)
O6 0.0321(9) 0.0320(9) 0.0251(8) 0.0110(7) -0.0159(7) -0.0110(7)
O7 0.0233(8) 0.0258(8) 0.0201(8) 0.0010(6) 0.0007(6) -0.0102(6)
O8 0.0542(11) 0.0194(7) 0.0132(7) -0.0007(6) -0.0100(7) -0.0155(7)
C1 0.0198(9) 0.0163(9) 0.0104(8) 0.0008(7) -0.0046(7) -0.0069(7)
C2 0.0220(10) 0.0156(9) 0.0165(9) 0.0020(7) -0.0074(8) -0.0064(8)
C3 0.0305(11) 0.0139(9) 0.0152(9) -0.0004(7) -0.0068(8) -0.0078(8)
C4 0.0217(10) 0.0184(9) 0.0124(9) 0.0004(7) -0.0050(7) -0.0058(8)
C5 0.0223(10) 0.0142(9) 0.0131(9) 0.0028(7) -0.0060(7) -0.0047(8)
C6 0.0207(10) 0.0131(8) 0.0151(9) -0.0007(7) -0.0042(7) -0.0061(7)

loop_
_atom_type_symbol
_atom_type_description
_atom_type_scat_dispersion_real
_atom_type_scat_dispersion_imag
_atom_type_scat_source
C C 0.0033 0.0016 'International Tables Vol C Tables 4.2.6.8 and 6.1.1.4'
H H 0.0000 0.0000 'International Tables Vol C Tables 4.2.6.8 and 6.1.1.4'
Li Li -0.0003 0.0001 'International Tables Vol C Tables 4.2.6.8 and 6.1.1.4'
O O 0.0106 0.0060 'International Tables Vol C Tables 4.2.6.8 and 6.1.1.4'
S S 0.1246 0.1234 'International Tables Vol C Tables 4.2.6.8 and 6.1.1.4'

loop_
_geom_angle_atom_site_label_1
_geom_angle_atom_site_label_2
_geom_angle_atom_site_label_3
_geom_angle
_geom_angle_site_symmetry_1
_geom_angle_site_symmetry_3
O1 Li1 O3 122.1(2) . 2_557
O1 Li1 O1W 92.01(18) . .
O3 Li1 O1W 96.55(18) 2_557 .
O1 Li1 O4 83.68(16) . .
O3 Li1 O4 87.41(17) 2_557 .
O1W Li1 O4 175.3(2) . .
O1 Li1 O7 157.3(2) . 2_656
O3 Li1 O7 79.62(15) 2_557 2_656
O1W Li1 O7 91.75(17) . 2_656
O4 Li1 O7 91.50(17) . 2_656
O1 Li1 O8 82.25(15) . 2_656
O3 Li1 O8 155.7(2) 2_557 2_656
O1W Li1 O8 81.01(15) . 2_656
O4 Li1 O8 96.44(16) . 2_656
O7 Li1 O8 76.28(14) 2_656 2_656
O1 Li1 Li2 162.3(2) . 1_545
O3 Li1 Li2 40.37(12) 2_557 1_545
O1W Li1 Li2 88.63(16) . 1_545
O4 Li1 Li2 96.06(16) . 1_545
O7 Li1 Li2 40.20(10) 2_656 1_545
O8 Li1 Li2 115.31(18) 2_656 1_545
O2 Li2 O6 105.38(19) . 1_556
O2 Li2 O7 109.7(2) . 2_666
O6 Li2 O7 119.5(2) 1_556 2_666
O2 Li2 O3 131.9(2) . 2_567
O6 Li2 O3 102.68(18) 1_556 2_567
O7 Li2 O3 88.53(16) 2_666 2_567
O2 Li2 S1 111.04(17) . 2_567
O6 Li2 S1 98.05(15) 1_556 2_567
O7 Li2 S1 112.52(16) 2_666 2_567
O3 Li2 S1 26.03(7) 2_567 2_567
O2 Li2 Li1 143.2(2) . 1_565
O6 Li2 Li1 111.30(17) 1_556 1_565
O7 Li2 Li1 48.45(13) 2_666 1_565
O3 Li2 Li1 41.19(12) 2_567 1_565
S1 Li2 Li1 66.93(12) 2_567 1_565
O1 S1 O2 112.79(10) . .
O1 S1 O3 112.56(10) . .
O2 S1 O3 110.81(11) . .
O1 S1 C1 107.68(10) . .
O2 S1 C1 105.53(10) . .
O3 S1 C1 106.99(10) . .
O1 S1 Li2 133.35(10) . 2_567
O2 S1 Li2 74.16(11) . 2_567
C1 S1 Li2 114.65(10) . 2_567
O5 S2 O7 112.52(11) . .
O5 S2 O6 112.43(11) . .
O7 S2 O6 111.43(10) . .
O5 S2 C5 107.31(9) . .
O7 S2 C5 106.84(10) . .
O6 S2 C5 105.83(10) . .
S1 O1 Li1 131.99(15) . .
Li1 O1W H1W2 119(2) . .
Li1 O1W H1W1 107(2) . .
H1W2 O1W H1W1 109.3(15) . .
S1 O2 Li2 154.21(16) . .
H2W2 O2W H2W1 110.1(17) . .
S1 O3 Li2 117.15(15) . 2_567
S1 O3 Li1 143.05(16) . 2_557
Li2 O3 Li1 98.43(18) 2_567 2_557
C2 O4 Li1 127.19(17) . .
C2 O4 H4O 110(2) . .
Li1 O4 H4O 117(2) . .
S2 O6 Li2 132.46(16) . 1_554
S2 O7 Li2 138.75(15) . 2_666
S2 O7 Li1 129.37(14) . 2_656
Li2 O7 Li1 91.35(16) 2_666 2_656
C4 O8 Li1 114.03(17) . 2_656
C4 O8 H8O 111(2) . .
Li1 O8 H8O 110(2) 2_656 .
C6 C1 C2 120.17(18) . .
C6 C1 S1 119.65(15) . .
C2 C1 S1 120.11(15) . .
O4 C2 C3 121.57(18) . .
O4 C2 C1 118.74(18) . .
C3 C2 C1 119.65(18) . .
C4 C3 C2 120.02(18) . .
C4 C3 H3 120.0 . .
C2 C3 H3 120.0 . .
O8 C4 C3 122.21(18) . .
O8 C4 C5 117.63(18) . .
C3 C4 C5 120.14(18) . .
C6 C5 C4 119.62(18) . .
C6 C5 S2 121.04(15) . .
C4 C5 S2 119.29(15) . .
C1 C6 C5 120.38(18) . .
C1 C6 H6 119.8 . .
C5 C6 H6 119.8 . .

loop_
_geom_bond_atom_site_label_1
_geom_bond_atom_site_label_2
_geom_bond_distance
_geom_bond_site_symmetry_2
Li1 O1 2.018(4) .
Li1 O3 2.026(4) 2_557
Li1 O1W 2.079(4) .
Li1 O4 2.155(4) .
Li1 O7 2.278(5) 2_656
Li1 O8 2.468(5) 2_656
Li1 Li2 3.043(5) 1_545
Li2 O2 1.902(4) .
Li2 O6 1.961(4) 1_556
Li2 O7 1.964(4) 2_666
Li2 O3 1.993(4) 2_567
Li2 S1 2.958(4) 2_567
Li2 Li1 3.043(5) 1_565
S1 O1 1.4477(16) .
S1 O2 1.4536(16) .
S1 O3 1.4589(16) .
S1 C1 1.761(2) .
S1 Li2 2.958(4) 2_567
S2 O5 1.4552(16) .
S2 O7 1.4561(17) .
S2 O6 1.4627(17) .
S2 C5 1.760(2) .
O1W H1W2 0.84(4) .
O1W H1W1 0.85(4) .
O2W H2W2 0.85(4) .
O2W H2W1 0.85(4) .
O3 Li2 1.993(4) 2_567
O3 Li1 2.026(4) 2_557
O4 C2 1.352(2) .
O4 H4O 0.85(4) .
O6 Li2 1.961(4) 1_554
O7 Li2 1.964(4) 2_666
O7 Li1 2.278(5) 2_656
O8 C4 1.347(2) .
O8 Li1 2.468(5) 2_656
O8 H8O 0.85(4) .
C1 C6 1.385(3) .
C1 C2 1.404(3) .
C2 C3 1.391(3) .
C3 C4 1.389(3) .
C3 H3 0.9300 .
C4 C5 1.406(3) .
C5 C6 1.386(3) .
C6 H6 0.9300 .

loop_
_geom_hbond_atom_site_label_D
_geom_hbond_atom_site_label_H
_geom_hbond_atom_site_label_A
_geom_hbond_distance_DH
_geom_hbond_distance_HA
_geom_hbond_distance_DA
_geom_hbond_angle_DHA
_geom_hbond_site_symmetry_A
O1W H1W2 O5 0.84(4) 2.06(2) 2.883(2) 166(2) 1_546
O1W H1W1 O1 0.85(4) 2.25(2) 2.981(2) 144(3) 2_657
O2W H2W2 O5 0.85(4) 2.05(3) 2.886(3) 173(3) 1_545
O2W H2W1 O6 0.85(4) 2.09(2) 2.933(3) 172(3) 2_556
O4 H4O O2W 0.85(4) 1.76(2) 2.611(2) 177(3) .
O8 H8O O1W 0.85(4) 1.90(2) 2.732(2) 169(3) 1_554

loop_
_geom_torsion_atom_site_label_1
_geom_torsion_atom_site_label_2
_geom_torsion_atom_site_label_3
_geom_torsion_atom_site_label_4
_geom_torsion
_geom_torsion_site_symmetry_1
_geom_torsion_site_symmetry_4
O2 S1 O1 Li1 -160.5(2) . .
O3 S1 O1 Li1 73.2(2) . .
C1 S1 O1 Li1 -44.5(2) . .
Li2 S1 O1 Li1 110.1(2) 2_567 .
O3 Li1 O1 S1 -73.4(3) 2_557 .
O1W Li1 O1 S1 -172.45(14) . .
O4 Li1 O1 S1 9.5(2) . .
O7 Li1 O1 S1 88.1(6) 2_656 .
O8 Li1 O1 S1 106.90(18) 2_656 .
Li2 Li1 O1 S1 -80.7(7) 1_545 .
O1 S1 O2 Li2 -56.6(4) . .
O3 S1 O2 Li2 70.6(4) . .
C1 S1 O2 Li2 -173.9(4) . .
Li2 S1 O2 Li2 74.3(4) 2_567 .
O6 Li2 O2 S1 22.3(5) 1_556 .
O7 Li2 O2 S1 152.2(3) 2_666 .
O3 Li2 O2 S1 -101.3(4) 2_567 .
S1 Li2 O2 S1 -82.9(4) 2_567 .
Li1 Li2 O2 S1 -162.1(3) 1_565 .
O1 S1 O3 Li2 133.27(16) . 2_567
O2 S1 O3 Li2 5.91(18) . 2_567
C1 S1 O3 Li2 -108.64(16) . 2_567
O1 S1 O3 Li1 -29.6(3) . 2_557
O2 S1 O3 Li1 -157.0(2) . 2_557
C1 S1 O3 Li1 88.5(3) . 2_557
Li2 S1 O3 Li1 -162.9(3) 2_567 2_557
O1 Li1 O4 C2 42.2(3) . .
O3 Li1 O4 C2 164.87(18) 2_557 .
O7 Li1 O4 C2 -115.6(2) 2_656 .
O8 Li1 O4 C2 -39.2(3) 2_656 .
Li2 Li1 O4 C2 -155.64(18) 1_545 .
O5 S2 O6 Li2 84.3(2) . 1_554
O7 S2 O6 Li2 -43.1(2) . 1_554
C5 S2 O6 Li2 -158.8(2) . 1_554
O5 S2 O7 Li2 -34.1(3) . 2_666
O6 S2 O7 Li2 93.2(2) . 2_666
C5 S2 O7 Li2 -151.6(2) . 2_666
O5 S2 O7 Li1 156.77(17) . 2_656
O6 S2 O7 Li1 -75.90(19) . 2_656
C5 S2 O7 Li1 39.2(2) . 2_656
O1 S1 C1 C6 -135.84(17) . .
O2 S1 C1 C6 -15.1(2) . .
O3 S1 C1 C6 102.92(18) . .
Li2 S1 C1 C6 64.25(19) 2_567 .
O1 S1 C1 C2 47.28(19) . .
O2 S1 C1 C2 167.98(17) . .
O3 S1 C1 C2 -73.96(18) . .
Li2 S1 C1 C2 -112.63(18) 2_567 .
Li1 O4 C2 C3 132.2(2) . .
Li1 O4 C2 C1 -45.5(3) . .
C6 C1 C2 O4 177.90(19) . .
S1 C1 C2 O4 -5.2(3) . .
C6 C1 C2 C3 0.2(3) . .
S1 C1 C2 C3 177.05(16) . .
O4 C2 C3 C4 -178.3(2) . .
C1 C2 C3 C4 -0.7(3) . .
Li1 O8 C4 C3 -116.7(2) 2_656 .
Li1 O8 C4 C5 61.6(2) 2_656 .
C2 C3 C4 O8 177.8(2) . .
C2 C3 C4 C5 -0.3(3) . .
O8 C4 C5 C6 -176.46(19) . .
C3 C4 C5 C6 1.8(3) . .
O8 C4 C5 S2 6.2(3) . .
C3 C4 C5 S2 -175.54(16) . .
O5 S2 C5 C6 0.5(2) . .
O7 S2 C5 C6 121.36(18) . .
O6 S2 C5 C6 -119.79(18) . .
O5 S2 C5 C4 177.75(17) . .
O7 S2 C5 C4 -61.35(19) . .
O6 S2 C5 C4 57.51(19) . .
C2 C1 C6 C5 1.3(3) . .
S1 C1 C6 C5 -175.58(15) . .
C4 C5 C6 C1 -2.3(3) . .
S2 C5 C6 C1 175.01(16) . .
